data_4339760
loop_
_publ_author_name
'Gao, Li-Bin'
'Kan, Jian'
'Fan, Yang'
'Zhang, Li-Yi'
'Liu, Sheng-Hua'
'Chen, Zhong-Ning'

_publ_section_title
;
 Wirelike dinuclear ruthenium complexes connected by
 bis(ethynyl)oligothiophene.
;
_journal_issue 14
_journal_name_full 'Inorganic chemistry'
_journal_page_first 5651
_journal_page_last 5664
_journal_paper_doi 10.1021/ic700412m
_journal_volume 46
_journal_year 2007
_chemical_formula_sum 'C110 H90 N6 O3 P4 Ru2'
_chemical_formula_weight 1869.90
_chemical_name_systematic
; 
 ? 
;
_space_group_IT_number 2
_symmetry_cell_setting triclinic
_symmetry_space_group_name_Hall '-P 1'
_symmetry_space_group_name_H-M 'P -1'
_atom_sites_solution_hydrogens geom
_atom_sites_solution_primary direct
_atom_sites_solution_secondary difmap
_audit_creation_method SHELXL-97
_cell_angle_alpha 109.165(2)
_cell_angle_beta 96.648(3)
_cell_angle_gamma 96.144(2)
_cell_formula_units_Z 2
_cell_length_a 11.783(2)
_cell_length_b 18.919(4)
_cell_length_c 22.607(5)
_cell_measurement_temperature 293(2)
_cell_volume 4671.5(16)
_computing_cell_refinement 'Bruker XSCANS'
_computing_data_collection 'Bruker XSCANS'
_computing_data_reduction 'Bruker SHELXTL'
_computing_molecular_graphics 'Bruker SHELXTL'
_computing_publication_material 'Bruker SHELXTL'
_computing_structure_refinement 'SHELXL-97 (Sheldrick, 1997)'
_computing_structure_solution 'SHELXS-97 (Sheldrick, 1990)'
_diffrn_ambient_temperature 293(2)
_diffrn_measured_fraction_theta_full 0.976
_diffrn_measured_fraction_theta_max 0.976
_diffrn_measurement_device_type 'Bruker P4'
_diffrn_measurement_method '\w scans'
_diffrn_radiation_monochromator graphite
_diffrn_radiation_source 'fine-focus sealed tube'
_diffrn_radiation_type MoK\a
_diffrn_radiation_wavelength 0.71073
_diffrn_reflns_av_R_equivalents 0.0283
_diffrn_reflns_av_sigmaI/netI 0.0637
_diffrn_reflns_limit_h_max 15
_diffrn_reflns_limit_h_min -14
_diffrn_reflns_limit_k_max 24
_diffrn_reflns_limit_k_min -23
_diffrn_reflns_limit_l_max 29
_diffrn_reflns_limit_l_min -29
_diffrn_reflns_number 36424
_diffrn_reflns_theta_full 27.46
_diffrn_reflns_theta_max 27.46
_diffrn_reflns_theta_min 2.31
_exptl_absorpt_coefficient_mu 0.448
_exptl_absorpt_correction_type none
_exptl_crystal_colour 'Dark Yellew'
_exptl_crystal_density_diffrn 1.329
_exptl_crystal_density_method 'not measured'
_exptl_crystal_description Prism
_exptl_crystal_F_000 1928
_exptl_crystal_size_max 0.20
_exptl_crystal_size_mid 0.20
_exptl_crystal_size_min 0.08
_refine_diff_density_max 0.884
_refine_diff_density_min -0.611
_refine_diff_density_rms 0.062
_refine_ls_extinction_method none
_refine_ls_goodness_of_fit_ref 1.050
_refine_ls_hydrogen_treatment constr
_refine_ls_matrix_type full
_refine_ls_number_parameters 1126
_refine_ls_number_reflns 20888
_refine_ls_number_restraints 0
_refine_ls_restrained_S_all 1.050
_refine_ls_R_factor_all 0.0584
_refine_ls_R_factor_gt 0.0419
_refine_ls_shift/su_max 0.003
_refine_ls_shift/su_mean 0.000
_refine_ls_structure_factor_coef Fsqd
_refine_ls_weighting_details 'calc w=1/[\s^2^(Fo^2^)+(0.0346P)^2^+2.6065P] where P=(Fo^2^+2Fc^2^)/3'
_refine_ls_weighting_scheme calc
_refine_ls_wR_factor_gt 0.0863
_refine_ls_wR_factor_ref 0.0961
_reflns_number_gt 16548
_reflns_number_total 20888
_reflns_threshold_expression >2sigma(I)
_cod_data_source_file ic700412m-file001.cif
_cod_data_source_block compound_4
_cod_depositor_comments
;
The following automatic conversions were performed:

'_symmetry_cell_setting' value 'Triclinic' changed to 'triclinic'
according to
/usr/data/users/saulius/automatic-downloads/retrospective/ACS/lib/dictionaries/cif_core.dic
dictionary named 'cif_core.dic' version 2.4.2 from 2011-04-26.

Automatic conversion script
Id: cif_fix_values 2281 2013-09-26 08:29:07Z andrius 
;
_cod_original_cell_volume 4671.3(17)
_cod_original_sg_symbol_H-M P-1
_cod_database_code 4339760

loop_
_symmetry_equiv_pos_as_xyz
'x, y, z'
'-x, -y, -z'

loop_
_atom_site_label
_atom_site_type_symbol
_atom_site_fract_x
_atom_site_fract_y
_atom_site_fract_z
_atom_site_U_iso_or_equiv
_atom_site_adp_type
_atom_site_occupancy
_atom_site_symmetry_multiplicity
_atom_site_calc_flag
_atom_site_refinement_flags
Ru1 Ru -1.361213(16) -0.102149(11) 0.268133(8) 0.02597(5) Uani 1 1 d .
Ru2 Ru -1.245562(16) -0.354484(11) 0.727114(8) 0.02544(5) Uani 1 1 d .
P1 P -1.52772(5) -0.16736(4) 0.19471(3) 0.02939(13) Uani 1 1 d .
P2 P -1.19821(6) -0.05169(4) 0.35098(3) 0.03060(14) Uani 1 1 d .
P3 P -1.12889(6) -0.41838(4) 0.65421(3) 0.02953(13) Uani 1 1 d .
P4 P -1.36643(5) -0.28579(4) 0.79386(3) 0.02794(13) Uani 1 1 d .
O1 O -1.26098(15) -0.16882(10) 0.20385(7) 0.0325(4) Uani 1 1 d .
O2 O -1.10647(14) -0.26527(10) 0.77565(8) 0.0328(4) Uani 1 1 d .
O3 O -1.0110(6) -0.5517(4) 0.8712(3) 0.192(2) Uani 1 1 d .
N1 N -1.44048(17) -0.00887(11) 0.30644(9) 0.0295(4) Uani 1 1 d .
N2 N -1.31813(17) -0.03969(11) 0.21581(9) 0.0284(4) Uani 1 1 d .
N3 N -1.25425(18) -0.06665(12) 0.16775(9) 0.0337(5) Uani 1 1 d .
N4 N -1.35326(18) -0.45532(12) 0.71058(9) 0.0325(4) Uani 1 1 d .
N5 N -1.17629(18) -0.38544(12) 0.79769(9) 0.0316(4) Uani 1 1 d .
N6 N -1.08458(19) -0.33759(14) 0.84144(10) 0.0384(5) Uani 1 1 d .
C1 C -1.4015(2) -0.16188(14) 0.32444(11) 0.0316(5) Uani 1 1 d .
C01 C -0.9253(15) -0.4429(8) 0.9487(6) 0.357(10) Uani 1 1 d .
H01A H -0.8659 -0.3994 0.9653 0.536 Uiso 1 1 calc R
H01B H -0.9381 -0.4631 0.9816 0.536 Uiso 1 1 calc R
H01C H -0.9955 -0.4285 0.9336 0.536 Uiso 1 1 calc R
C2 C -1.4127(2) -0.19167(15) 0.36444(12) 0.0374(6) Uani 1 1 d .
C02 C -0.8912(16) -0.4971(8) 0.8995(6) 0.390(14) Uani 1 1 d .
H02A H -0.8325 -0.5222 0.9144 0.468 Uiso 1 1 calc R
H02B H -0.8634 -0.4762 0.8690 0.468 Uiso 1 1 calc R
C3 C -1.4061(2) -0.21827(16) 0.41374(12) 0.0402(6) Uani 1 1 d .
C03 C -1.0079(10) -0.5956(6) 0.8112(5) 0.219(5) Uani 1 1 d .
H03A H -0.9390 -0.6195 0.8105 0.263 Uiso 1 1 calc R
H03B H -1.0024 -0.5638 0.7853 0.263 Uiso 1 1 calc R
C4 C -1.3922(3) -0.23911(16) 0.45924(13) 0.0427(6) Uani 1 1 d .
C04 C -1.1065(7) -0.6529(5) 0.7840(5) 0.218(5) Uani 1 1 d .
H04A H -1.0991 -0.6823 0.7415 0.327 Uiso 1 1 calc R
H04B H -1.1750 -0.6298 0.7835 0.327 Uiso 1 1 calc R
H04C H -1.1117 -0.6853 0.8089 0.327 Uiso 1 1 calc R
C5 C -1.3726(2) -0.26140(16) 0.51063(13) 0.0407(6) Uani 1 1 d .
C6 C -1.3534(2) -0.28103(15) 0.55650(12) 0.0361(6) Uani 1 1 d .
C7 C -1.3328(2) -0.30253(15) 0.60825(11) 0.0333(5) Uani 1 1 d .
C8 C -1.3070(2) -0.32156(14) 0.65456(11) 0.0301(5) Uani 1 1 d .
C9 C -1.5026(2) 0.00641(16) 0.35392(12) 0.0369(6) Uani 1 1 d .
H9A H -1.5163 -0.0293 0.3734 0.044 Uiso 1 1 calc R
C10 C -1.5470(3) 0.07306(17) 0.37497(14) 0.0476(7) Uani 1 1 d .
H10B H -1.5898 0.0817 0.4080 0.057 Uiso 1 1 calc R
C11 C -1.5280(3) 0.12681(18) 0.34717(15) 0.0510(7) Uani 1 1 d .
H11C H -1.5575 0.1721 0.3610 0.061 Uiso 1 1 calc R
C12 C -1.4643(3) 0.11216(16) 0.29812(14) 0.0454(7) Uani 1 1 d .
H12A H -1.4510 0.1475 0.2782 0.055 Uiso 1 1 calc R
C13 C -1.4203(2) 0.04501(14) 0.27869(12) 0.0326(5) Uani 1 1 d .
C14 C -1.3521(2) 0.02576(14) 0.22767(12) 0.0345(5) Uani 1 1 d .
H14A H -1.3343 0.0578 0.2053 0.041 Uiso 1 1 calc R
C15 C -1.2312(2) -0.13428(15) 0.16657(11) 0.0325(5) Uani 1 1 d .
C16 C -1.1633(2) -0.17368(17) 0.11765(12) 0.0385(6) Uani 1 1 d .
C17 C -1.1302(3) -0.1431(2) 0.07296(14) 0.0532(8) Uani 1 1 d .
H17A H -1.1527 -0.0976 0.0725 0.064 Uiso 1 1 calc R
C18 C -1.0642(3) -0.1797(2) 0.02934(16) 0.0705(11) Uani 1 1 d .
H18A H -1.0420 -0.1589 -0.0003 0.085 Uiso 1 1 calc R
C19 C -1.0315(4) -0.2468(3) 0.02981(18) 0.0802(12) Uani 1 1 d .
H19A H -0.9871 -0.2715 0.0003 0.096 Uiso 1 1 calc R
C20 C -1.0634(4) -0.2783(2) 0.07339(18) 0.0743(11) Uani 1 1 d .
H20F H -1.0406 -0.3238 0.0735 0.089 Uiso 1 1 calc R
C21 C -1.1297(3) -0.24175(19) 0.11702(15) 0.0530(8) Uani 1 1 d .
H21B H -1.1521 -0.2631 0.1463 0.064 Uiso 1 1 calc R
C22 C -1.4441(2) -0.49089(16) 0.66482(13) 0.0423(6) Uani 1 1 d .
H22B H -1.4668 -0.4681 0.6355 0.051 Uiso 1 1 calc R
C23 C -1.5057(3) -0.55995(18) 0.65926(17) 0.0574(8) Uani 1 1 d .
H23A H -1.5681 -0.5830 0.6268 0.069 Uiso 1 1 calc R
C24 C -1.4731(3) -0.5939(2) 0.70242(18) 0.0662(10) Uani 1 1 d .
H24A H -1.5136 -0.6401 0.6997 0.079 Uiso 1 1 calc R
C25 C -1.3805(3) -0.55880(18) 0.74954(16) 0.0575(8) Uani 1 1 d .
H25A H -1.3574 -0.5815 0.7787 0.069 Uiso 1 1 calc R
C26 C -1.3210(2) -0.48940(16) 0.75381(13) 0.0403(6) Uani 1 1 d .
C27 C -1.2218(3) -0.44834(16) 0.80231(13) 0.0419(6) Uani 1 1 d .
H27A H -1.1934 -0.4660 0.8341 0.050 Uiso 1 1 calc R
C28 C -1.0576(2) -0.27819(16) 0.82389(11) 0.0349(6) Uani 1 1 d .
C29 C -0.9583(2) -0.21945(17) 0.86467(12) 0.0409(6) Uani 1 1 d .
C30 C -0.8749(3) -0.2370(2) 0.90432(14) 0.0533(8) Uani 1 1 d .
H30E H -0.8800 -0.2856 0.9062 0.064 Uiso 1 1 calc R
C31 C -0.7838(3) -0.1810(3) 0.94109(17) 0.0719(11) Uani 1 1 d .
H31C H -0.7289 -0.1919 0.9685 0.086 Uiso 1 1 calc R
C32 C -0.7746(3) -0.1100(3) 0.93721(19) 0.0801(13) Uani 1 1 d .
H32D H -0.7125 -0.0733 0.9614 0.096 Uiso 1 1 calc R
C33 C -0.8557(3) -0.0924(2) 0.8980(2) 0.0771(12) Uani 1 1 d .
H33A H -0.8492 -0.0440 0.8958 0.092 Uiso 1 1 calc R
C34 C -0.9475(3) -0.14746(18) 0.86172(16) 0.0562(8) Uani 1 1 d .
H34A H -1.0026 -0.1357 0.8350 0.067 Uiso 1 1 calc R
C101 C -1.6683(2) -0.15062(15) 0.21834(12) 0.0379(6) Uani 1 1 d .
C102 C -1.6863(3) -0.15244(19) 0.27770(14) 0.0527(8) Uani 1 1 d .
H10C H -1.6275 -0.1620 0.3039 0.063 Uiso 1 1 calc R
C103 C -1.7913(3) -0.1401(2) 0.29788(17) 0.0696(10) Uani 1 1 d .
H10F H -1.8029 -0.1412 0.3376 0.084 Uiso 1 1 calc R
C104 C -1.8785(3) -0.1261(2) 0.2592(2) 0.0705(11) Uani 1 1 d .
H10E H -1.9492 -0.1182 0.2727 0.085 Uiso 1 1 calc R
C105 C -1.8618(3) -0.1238(2) 0.2009(2) 0.0678(10) Uani 1 1 d .
H10D H -1.9206 -0.1134 0.1753 0.081 Uiso 1 1 calc R
C106 C -1.7577(2) -0.13688(19) 0.17999(16) 0.0524(8) Uani 1 1 d .
H10A H -1.7475 -0.1364 0.1399 0.063 Uiso 1 1 calc R
C111 C -1.5279(2) -0.14467(15) 0.12231(11) 0.0340(5) Uani 1 1 d .
C112 C -1.5484(2) -0.07310(16) 0.12277(13) 0.0393(6) Uani 1 1 d .
H11A H -1.5760 -0.0411 0.1570 0.047 Uiso 1 1 calc R
C113 C -1.5279(3) -0.04951(19) 0.07262(15) 0.0536(8) Uani 1 1 d .
H11D H -1.5415 -0.0017 0.0734 0.064 Uiso 1 1 calc R
C114 C -1.4873(3) -0.0967(2) 0.02156(15) 0.0591(9) Uani 1 1 d .
H11E H -1.4717 -0.0803 -0.0116 0.071 Uiso 1 1 calc R
C115 C -1.4700(3) -0.1676(2) 0.01982(14) 0.0558(8) Uani 1 1 d .
H11F H -1.4456 -0.2001 -0.0155 0.067 Uiso 1 1 calc R
C116 C -1.4883(3) -0.19141(17) 0.06993(12) 0.0430(6) Uani 1 1 d .
H11B H -1.4740 -0.2393 0.0686 0.052 Uiso 1 1 calc R
C121 C -1.5443(3) -0.27084(15) 0.16351(13) 0.0439(7) Uani 1 1 d .
C122 C -1.6459(4) -0.3129(2) 0.12521(17) 0.0736(11) Uani 1 1 d .
H12C H -1.7083 -0.2886 0.1187 0.088 Uiso 1 1 calc R
C123 C -1.6557(5) -0.3903(2) 0.0966(2) 0.1015(17) Uani 1 1 d .
H12E H -1.7246 -0.4178 0.0712 0.122 Uiso 1 1 calc R
C124 C -1.5656(6) -0.4261(2) 0.1052(2) 0.109(2) Uani 1 1 d .
H12D H -1.5720 -0.4781 0.0849 0.130 Uiso 1 1 calc R
C125 C -1.4650(5) -0.3863(2) 0.1438(3) 0.0963(16) Uani 1 1 d .
H12F H -1.4037 -0.4116 0.1501 0.116 Uiso 1 1 calc R
C126 C -1.4537(3) -0.30842(19) 0.17357(19) 0.0647(9) Uani 1 1 d .
H12B H -1.3855 -0.2817 0.2002 0.078 Uiso 1 1 calc R
C201 C -1.2415(2) 0.01217(15) 0.42240(11) 0.0352(6) Uani 1 1 d .
C202 C -1.2391(3) 0.08803(17) 0.42881(14) 0.0476(7) Uani 1 1 d .
H20A H -1.2055 0.1068 0.4007 0.057 Uiso 1 1 calc R
C203 C -1.2869(3) 0.13580(19) 0.47710(17) 0.0610(9) Uani 1 1 d .
H20D H -1.2864 0.1862 0.4805 0.073 Uiso 1 1 calc R
C204 C -1.3346(3) 0.1095(2) 0.51963(17) 0.0682(10) Uani 1 1 d .
H20E H -1.3644 0.1421 0.5526 0.082 Uiso 1 1 calc R
C205 C -1.3382(3) 0.0352(2) 0.51334(15) 0.0670(10) Uani 1 1 d .
H20C H -1.3717 0.0171 0.5419 0.080 Uiso 1 1 calc R
C206 C -1.2927(3) -0.01382(18) 0.46490(13) 0.0499(7) Uani 1 1 d .
H20B H -1.2967 -0.0646 0.4610 0.060 Uiso 1 1 calc R
C211 C -1.0665(2) 0.00640(15) 0.34477(12) 0.0354(6) Uani 1 1 d .
C212 C -0.9707(3) 0.0266(2) 0.39198(15) 0.0606(9) Uani 1 1 d .
H21C H -0.9728 0.0095 0.4261 0.073 Uiso 1 1 calc R
C213 C -0.8721(3) 0.0716(2) 0.38957(17) 0.0693(11) Uani 1 1 d .
H21F H -0.8096 0.0852 0.4223 0.083 Uiso 1 1 calc R
C214 C -0.8661(3) 0.0960(2) 0.33938(16) 0.0588(9) Uani 1 1 d .
H21A H -0.7995 0.1258 0.3374 0.071 Uiso 1 1 calc R
C215 C -0.9590(3) 0.0762(2) 0.29226(17) 0.0624(9) Uani 1 1 d .
H21D H -0.9557 0.0926 0.2579 0.075 Uiso 1 1 calc R
C216 C -1.0586(3) 0.03165(19) 0.29501(15) 0.0506(8) Uani 1 1 d .
H21E H -1.1212 0.0188 0.2624 0.061 Uiso 1 1 calc R
C221 C -1.1351(2) -0.12499(16) 0.37392(12) 0.0381(6) Uani 1 1 d .
C222 C -1.0872(3) -0.1149(2) 0.43608(15) 0.0642(10) Uani 1 1 d .
H22C H -1.0893 -0.0697 0.4684 0.077 Uiso 1 1 calc R
C223 C -1.0367(4) -0.1712(2) 0.44999(19) 0.0877(14) Uani 1 1 d .
H22E H -1.0055 -0.1641 0.4916 0.105 Uiso 1 1 calc R
C224 C -1.0326(4) -0.2378(2) 0.4024(2) 0.0864(14) Uani 1 1 d .
H22D H -0.9972 -0.2755 0.4115 0.104 Uiso 1 1 calc R
C225 C -1.0808(4) -0.2487(2) 0.34132(18) 0.0769(12) Uani 1 1 d .
H22F H -1.0789 -0.2942 0.3092 0.092 Uiso 1 1 calc R
C226 C -1.1322(3) -0.19260(17) 0.32700(14) 0.0511(8) Uani 1 1 d .
H22A H -1.1650 -0.2007 0.2854 0.061 Uiso 1 1 calc R
C301 C -1.0510(2) -0.36483(15) 0.61333(12) 0.0344(5) Uani 1 1 d .
C302 C -1.0452(2) -0.28776(16) 0.62911(14) 0.0420(6) Uani 1 1 d .
H30A H -1.0839 -0.2612 0.6609 0.050 Uiso 1 1 calc R
C303 C -0.9820(3) -0.24925(19) 0.59794(17) 0.0574(8) Uani 1 1 d .
H30F H -0.9790 -0.1971 0.6088 0.069 Uiso 1 1 calc R
C304 C -0.9241(3) -0.2874(2) 0.55129(16) 0.0571(8) Uani 1 1 d .
H30C H -0.8834 -0.2616 0.5298 0.069 Uiso 1 1 calc R
C305 C -0.9261(3) -0.3639(2) 0.53637(16) 0.0607(9) Uani 1 1 d .
H30B H -0.8850 -0.3898 0.5055 0.073 Uiso 1 1 calc R
C306 C -0.9887(3) -0.40244(18) 0.56694(15) 0.0536(8) Uani 1 1 d .
H30D H -0.9896 -0.4543 0.5565 0.064 Uiso 1 1 calc R
C311 C -1.2176(2) -0.49713(16) 0.58942(13) 0.0444(7) Uani 1 1 d .
C312 C -1.2646(3) -0.4854(2) 0.53487(15) 0.0654(10) Uani 1 1 d .
H31D H -1.2447 -0.4391 0.5297 0.078 Uiso 1 1 calc R
C313 C -1.3407(4) -0.5422(3) 0.4884(2) 0.1041(19) Uani 1 1 d .
H31G H -1.3714 -0.5339 0.4519 0.125 Uiso 1 1 calc R
C314 C -1.3716(4) -0.6099(4) 0.4950(3) 0.121(3) Uani 1 1 d .
H31F H -1.4225 -0.6478 0.4629 0.145 Uiso 1 1 calc R
C315 C -1.3285(4) -0.6229(2) 0.5484(3) 0.103(2) Uani 1 1 d .
H31E H -1.3507 -0.6692 0.5530 0.124 Uiso 1 1 calc R
C316 C -1.2503(3) -0.56604(19) 0.59654(18) 0.0681(11) Uani 1 1 d .
H31A H -1.2207 -0.5747 0.6331 0.082 Uiso 1 1 calc R
C321 C -1.0058(2) -0.45911(16) 0.68120(13) 0.0392(6) Uani 1 1 d .
C322 C -0.9299(3) -0.4130(2) 0.73349(15) 0.0557(8) Uani 1 1 d .
H32A H -0.9477 -0.3659 0.7563 0.067 Uiso 1 1 calc R
C323 C -0.8274(3) -0.4340(3) 0.7536(2) 0.0763(12) Uani 1 1 d .
H32C H -0.7787 -0.4018 0.7900 0.092 Uiso 1 1 calc R
C324 C -0.7978(4) -0.5015(3) 0.7204(2) 0.0863(14) Uani 1 1 d .
H32F H -0.7286 -0.5156 0.7334 0.104 Uiso 1 1 calc R
C325 C -0.8710(4) -0.5482(3) 0.6676(3) 0.1006(17) Uani 1 1 d .
H32E H -0.8510 -0.5944 0.6445 0.121 Uiso 1 1 calc R
C326 C -0.9754(3) -0.5281(2) 0.6475(2) 0.0749(12) Uani 1 1 d .
H32B H -1.0245 -0.5610 0.6116 0.090 Uiso 1 1 calc R
C401 C -1.3027(2) -0.18593(14) 0.83418(12) 0.0333(5) Uani 1 1 d .
C402 C -1.2731(3) -0.14965(17) 0.89922(13) 0.0479(7) Uani 1 1 d .
H40B H -1.2856 -0.1762 0.9265 0.057 Uiso 1 1 calc R
C403 C -1.2247(3) -0.07356(18) 0.92359(16) 0.0610(9) Uani 1 1 d .
H40E H -1.2039 -0.0498 0.9672 0.073 Uiso 1 1 calc R
C404 C -1.2072(3) -0.03316(17) 0.88451(17) 0.0565(8) Uani 1 1 d .
H40D H -1.1755 0.0179 0.9014 0.068 Uiso 1 1 calc R
C405 C -1.2370(3) -0.06853(17) 0.81971(16) 0.0536(8) Uani 1 1 d .
H40C H -1.2266 -0.0411 0.7928 0.064 Uiso 1 1 calc R
C406 C -1.2823(3) -0.14473(16) 0.79477(14) 0.0448(7) Uani 1 1 d .
H40A H -1.2993 -0.1687 0.7510 0.054 Uiso 1 1 calc R
C411 C -1.4011(2) -0.32222(14) 0.85723(11) 0.0345(5) Uani 1 1 d .
C412 C -1.5112(3) -0.35814(18) 0.85472(16) 0.0522(8) Uani 1 1 d .
H41D H -1.5681 -0.3647 0.8204 0.063 Uiso 1 1 calc R
C413 C -1.5380(3) -0.3844(2) 0.9027(2) 0.0698(10) Uani 1 1 d .
H41E H -1.6124 -0.4084 0.9002 0.084 Uiso 1 1 calc R
C414 C -1.4560(4) -0.37544(19) 0.95347(17) 0.0651(10) Uani 1 1 d .
H41C H -1.4754 -0.3910 0.9865 0.078 Uiso 1 1 calc R
C415 C -1.3454(3) -0.34338(18) 0.95560(14) 0.0566(9) Uani 1 1 d .
H41B H -1.2887 -0.3389 0.9894 0.068 Uiso 1 1 calc R
C416 C -1.3174(3) -0.31747(16) 0.90772(12) 0.0426(6) Uani 1 1 d .
H41A H -1.2415 -0.2966 0.9093 0.051 Uiso 1 1 calc R
C421 C -1.5122(2) -0.27493(15) 0.76247(12) 0.0331(5) Uani 1 1 d .
C422 C -1.5767(2) -0.22935(16) 0.80292(13) 0.0411(6) Uani 1 1 d .
H42B H -1.5439 -0.2019 0.8448 0.049 Uiso 1 1 calc R
C423 C -1.6894(2) -0.22464(19) 0.78120(16) 0.0511(8) Uani 1 1 d .
H42C H -1.7327 -0.1952 0.8087 0.061 Uiso 1 1 calc R
C424 C -1.7373(3) -0.2635(2) 0.71903(18) 0.0603(9) Uani 1 1 d .
H42D H -1.8127 -0.2597 0.7044 0.072 Uiso 1 1 calc R
C425 C -1.6744(3) -0.3080(2) 0.67822(16) 0.0580(9) Uani 1 1 d .
H42E H -1.7074 -0.3344 0.6362 0.070 Uiso 1 1 calc R
C426 C -1.5613(2) -0.31372(17) 0.69986(13) 0.0429(6) Uani 1 1 d .
H42A H -1.5187 -0.3436 0.6722 0.052 Uiso 1 1 calc R

loop_
_atom_site_aniso_label
_atom_site_aniso_U_11
_atom_site_aniso_U_22
_atom_site_aniso_U_33
_atom_site_aniso_U_23
_atom_site_aniso_U_13
_atom_site_aniso_U_12
Ru1 0.02977(10) 0.03058(10) 0.02170(9) 0.01249(8) 0.00715(7) 0.00785(8)
Ru2 0.02806(10) 0.02943(10) 0.02019(9) 0.00968(7) 0.00457(7) 0.00581(7)
P1 0.0317(3) 0.0325(3) 0.0242(3) 0.0095(3) 0.0057(2) 0.0058(3)
P2 0.0319(3) 0.0353(3) 0.0251(3) 0.0103(3) 0.0051(3) 0.0067(3)
P3 0.0318(3) 0.0291(3) 0.0267(3) 0.0074(3) 0.0082(3) 0.0044(3)
P4 0.0296(3) 0.0328(3) 0.0231(3) 0.0103(2) 0.0062(2) 0.0081(3)
O1 0.0401(10) 0.0361(9) 0.0269(8) 0.0135(7) 0.0114(7) 0.0144(8)
O2 0.0314(9) 0.0377(9) 0.0268(8) 0.0094(7) 0.0007(7) 0.0046(7)
O3 0.261(7) 0.172(5) 0.156(5) 0.059(4) 0.070(5) 0.051(5)
N1 0.0312(11) 0.0333(11) 0.0272(10) 0.0134(9) 0.0065(8) 0.0073(8)
N2 0.0285(10) 0.0354(11) 0.0242(9) 0.0135(8) 0.0069(8) 0.0044(8)
N3 0.0339(11) 0.0436(12) 0.0272(10) 0.0152(9) 0.0108(9) 0.0061(9)
N4 0.0346(11) 0.0334(11) 0.0305(10) 0.0104(9) 0.0120(9) 0.0048(9)
N5 0.0333(11) 0.0401(12) 0.0267(10) 0.0150(9) 0.0089(9) 0.0123(9)
N6 0.0360(12) 0.0522(14) 0.0277(10) 0.0152(10) 0.0012(9) 0.0091(10)
C1 0.0349(13) 0.0342(13) 0.0263(11) 0.0116(10) 0.0043(10) 0.0053(10)
C01 0.56(3) 0.240(16) 0.243(15) 0.063(13) 0.010(18) 0.078(18)
C2 0.0418(15) 0.0404(14) 0.0332(13) 0.0182(12) 0.0055(11) 0.0023(12)
C02 0.56(3) 0.237(15) 0.258(16) -0.021(11) 0.182(18) -0.207(18)
C3 0.0473(16) 0.0415(15) 0.0354(13) 0.0193(12) 0.0066(12) 0.0032(12)
C03 0.294(14) 0.167(9) 0.218(11) 0.050(8) 0.157(11) 0.062(9)
C4 0.0506(17) 0.0465(16) 0.0357(14) 0.0216(13) 0.0068(13) 0.0029(13)
C04 0.156(7) 0.120(6) 0.345(14) 0.014(8) 0.110(8) 0.010(5)
C5 0.0467(16) 0.0439(15) 0.0351(13) 0.0195(12) 0.0070(12) 0.0025(12)
C6 0.0405(14) 0.0411(14) 0.0311(12) 0.0175(11) 0.0079(11) 0.0065(11)
C7 0.0360(13) 0.0378(14) 0.0297(12) 0.0151(11) 0.0083(10) 0.0071(11)
C8 0.0295(12) 0.0351(13) 0.0265(11) 0.0108(10) 0.0066(10) 0.0047(10)
C9 0.0369(14) 0.0436(15) 0.0353(13) 0.0168(12) 0.0132(11) 0.0099(12)
C10 0.0478(17) 0.0529(17) 0.0482(16) 0.0163(14) 0.0244(14) 0.0200(14)
C11 0.0570(19) 0.0450(17) 0.0575(18) 0.0170(15) 0.0214(15) 0.0244(14)
C12 0.0534(17) 0.0393(15) 0.0537(17) 0.0238(14) 0.0161(14) 0.0172(13)
C13 0.0341(13) 0.0332(13) 0.0334(12) 0.0144(11) 0.0065(11) 0.0078(10)
C14 0.0400(14) 0.0351(13) 0.0346(13) 0.0193(11) 0.0091(11) 0.0057(11)
C15 0.0307(13) 0.0427(14) 0.0246(11) 0.0108(11) 0.0066(10) 0.0079(11)
C16 0.0357(14) 0.0530(16) 0.0268(12) 0.0110(12) 0.0091(11) 0.0108(12)
C17 0.061(2) 0.070(2) 0.0393(15) 0.0244(15) 0.0239(15) 0.0232(17)
C18 0.079(3) 0.100(3) 0.0469(18) 0.029(2) 0.0398(18) 0.030(2)
C19 0.085(3) 0.102(3) 0.064(2) 0.021(2) 0.046(2) 0.045(3)
C20 0.091(3) 0.074(3) 0.070(2) 0.021(2) 0.042(2) 0.042(2)
C21 0.0576(19) 0.0584(19) 0.0489(17) 0.0175(15) 0.0245(15) 0.0198(16)
C22 0.0370(15) 0.0441(15) 0.0424(15) 0.0104(13) 0.0093(12) 0.0032(12)
C23 0.0496(18) 0.0481(18) 0.062(2) 0.0060(16) 0.0114(16) -0.0084(15)
C24 0.077(2) 0.0487(19) 0.073(2) 0.0222(18) 0.026(2) -0.0124(18)
C25 0.074(2) 0.0473(18) 0.0598(19) 0.0289(16) 0.0183(18) 0.0017(16)
C26 0.0492(16) 0.0392(14) 0.0380(14) 0.0173(12) 0.0153(13) 0.0083(12)
C27 0.0532(17) 0.0461(16) 0.0365(14) 0.0243(13) 0.0110(13) 0.0143(13)
C28 0.0281(13) 0.0510(16) 0.0294(12) 0.0140(12) 0.0105(10) 0.0157(11)
C29 0.0319(14) 0.0521(17) 0.0289(12) 0.0016(12) 0.0035(11) 0.0063(12)
C30 0.0396(16) 0.075(2) 0.0428(16) 0.0221(16) -0.0002(13) 0.0020(15)
C31 0.0435(19) 0.109(3) 0.0496(19) 0.020(2) -0.0130(16) -0.002(2)
C32 0.056(2) 0.081(3) 0.068(2) -0.010(2) -0.0090(19) -0.004(2)
C33 0.063(2) 0.0461(19) 0.092(3) -0.0074(19) -0.011(2) 0.0023(17)
C34 0.0492(18) 0.0482(18) 0.0567(19) 0.0015(15) -0.0035(15) 0.0114(15)
C101 0.0338(14) 0.0393(14) 0.0372(13) 0.0095(12) 0.0072(11) 0.0013(11)
C102 0.0398(16) 0.073(2) 0.0416(16) 0.0147(16) 0.0129(13) 0.0044(15)
C103 0.056(2) 0.093(3) 0.0502(19) 0.0094(19) 0.0261(17) 0.004(2)
C104 0.0397(18) 0.073(2) 0.092(3) 0.015(2) 0.0249(19) 0.0090(17)
C105 0.0361(17) 0.076(2) 0.097(3) 0.038(2) 0.0084(19) 0.0081(16)
C106 0.0321(15) 0.067(2) 0.0612(19) 0.0292(17) 0.0045(14) 0.0029(14)
C111 0.0338(13) 0.0403(14) 0.0282(12) 0.0138(11) 0.0028(10) 0.0029(11)
C112 0.0381(14) 0.0422(15) 0.0388(14) 0.0159(12) 0.0025(12) 0.0094(12)
C113 0.0569(19) 0.0585(19) 0.0574(19) 0.0378(17) 0.0017(16) 0.0113(15)
C114 0.061(2) 0.086(3) 0.0463(17) 0.0415(18) 0.0140(16) 0.0120(18)
C115 0.067(2) 0.071(2) 0.0370(15) 0.0246(16) 0.0172(15) 0.0168(18)
C116 0.0525(17) 0.0482(16) 0.0313(13) 0.0146(12) 0.0106(12) 0.0131(13)
C121 0.0659(19) 0.0339(14) 0.0348(14) 0.0130(12) 0.0181(14) 0.0056(13)
C122 0.099(3) 0.0431(18) 0.063(2) 0.0099(17) -0.008(2) -0.0094(19)
C123 0.162(5) 0.046(2) 0.071(3) 0.004(2) -0.002(3) -0.024(3)
C124 0.198(6) 0.034(2) 0.088(3) 0.006(2) 0.057(4) 0.007(3)
C125 0.137(4) 0.050(2) 0.128(4) 0.041(3) 0.072(4) 0.039(3)
C126 0.081(2) 0.0423(17) 0.085(3) 0.0308(18) 0.036(2) 0.0197(17)
C201 0.0325(13) 0.0418(14) 0.0279(12) 0.0086(11) 0.0053(10) 0.0021(11)
C202 0.0453(16) 0.0444(16) 0.0497(17) 0.0090(14) 0.0181(14) 0.0045(13)
C203 0.059(2) 0.0431(17) 0.070(2) 0.0015(16) 0.0246(18) 0.0072(15)
C204 0.069(2) 0.069(2) 0.054(2) -0.0037(18) 0.0295(18) 0.0107(19)
C205 0.085(3) 0.076(3) 0.0383(16) 0.0125(17) 0.0322(17) 0.006(2)
C206 0.067(2) 0.0500(17) 0.0341(14) 0.0145(13) 0.0172(14) 0.0052(15)
C211 0.0323(13) 0.0395(14) 0.0309(12) 0.0069(11) 0.0073(11) 0.0044(11)
C212 0.0477(18) 0.091(3) 0.0402(16) 0.0273(18) -0.0004(14) -0.0084(17)
C213 0.0380(17) 0.105(3) 0.055(2) 0.025(2) -0.0037(15) -0.0121(18)
C214 0.0349(16) 0.073(2) 0.064(2) 0.0191(18) 0.0125(15) -0.0050(15)
C215 0.0466(18) 0.086(3) 0.062(2) 0.041(2) 0.0095(16) -0.0046(17)
C216 0.0385(16) 0.065(2) 0.0525(17) 0.0300(16) 0.0021(14) -0.0006(14)
C221 0.0373(14) 0.0435(15) 0.0347(13) 0.0159(12) 0.0007(11) 0.0090(12)
C222 0.085(3) 0.054(2) 0.0471(18) 0.0165(16) -0.0168(18) 0.0189(18)
C223 0.124(4) 0.075(3) 0.061(2) 0.027(2) -0.027(2) 0.036(3)
C224 0.115(3) 0.068(3) 0.079(3) 0.031(2) -0.016(3) 0.045(2)
C225 0.104(3) 0.064(2) 0.062(2) 0.0154(19) 0.003(2) 0.043(2)
C226 0.066(2) 0.0504(17) 0.0382(15) 0.0144(14) 0.0029(14) 0.0237(15)
C301 0.0321(13) 0.0424(14) 0.0321(12) 0.0158(11) 0.0094(11) 0.0063(11)
C302 0.0410(15) 0.0404(15) 0.0495(16) 0.0181(13) 0.0168(13) 0.0085(12)
C303 0.0572(19) 0.0504(18) 0.077(2) 0.0323(18) 0.0270(18) 0.0103(15)
C304 0.0506(18) 0.075(2) 0.063(2) 0.0422(19) 0.0227(16) 0.0068(17)
C305 0.059(2) 0.074(2) 0.0546(19) 0.0200(18) 0.0362(17) 0.0094(17)
C306 0.064(2) 0.0473(17) 0.0547(18) 0.0151(15) 0.0339(16) 0.0110(15)
C311 0.0357(14) 0.0433(15) 0.0404(15) -0.0052(13) 0.0151(12) 0.0008(12)
C312 0.053(2) 0.075(2) 0.0460(18) -0.0063(17) -0.0041(16) 0.0142(18)
C313 0.069(3) 0.127(4) 0.065(3) -0.025(3) -0.015(2) 0.013(3)
C314 0.068(3) 0.131(5) 0.090(4) -0.051(4) 0.029(3) -0.031(3)
C315 0.096(3) 0.067(3) 0.107(4) -0.028(3) 0.071(3) -0.034(2)
C316 0.074(2) 0.0495(19) 0.064(2) -0.0059(17) 0.0419(19) -0.0138(17)
C321 0.0386(14) 0.0407(15) 0.0460(15) 0.0213(13) 0.0135(12) 0.0108(12)
C322 0.0400(17) 0.071(2) 0.0520(18) 0.0120(17) 0.0081(14) 0.0181(15)
C323 0.0438(19) 0.112(3) 0.075(3) 0.035(3) 0.0033(18) 0.019(2)
C324 0.063(3) 0.099(3) 0.121(4) 0.061(3) 0.016(3) 0.042(2)
C325 0.092(3) 0.066(3) 0.145(5) 0.030(3) 0.011(3) 0.046(3)
C326 0.071(2) 0.052(2) 0.093(3) 0.010(2) 0.003(2) 0.0282(19)
C401 0.0318(13) 0.0350(13) 0.0339(12) 0.0105(11) 0.0093(11) 0.0092(10)
C402 0.066(2) 0.0404(15) 0.0342(14) 0.0097(12) 0.0101(14) 0.0033(14)
C403 0.083(2) 0.0443(18) 0.0425(17) -0.0004(14) 0.0052(17) 0.0059(17)
C404 0.061(2) 0.0332(15) 0.068(2) 0.0072(15) 0.0107(17) 0.0072(14)
C405 0.064(2) 0.0424(16) 0.062(2) 0.0242(16) 0.0202(17) 0.0110(15)
C406 0.0582(18) 0.0401(15) 0.0388(14) 0.0154(13) 0.0104(13) 0.0104(13)
C411 0.0435(15) 0.0342(13) 0.0295(12) 0.0117(11) 0.0134(11) 0.0119(11)
C412 0.0474(17) 0.0567(19) 0.0607(19) 0.0327(16) 0.0112(15) 0.0008(14)
C413 0.068(2) 0.069(2) 0.096(3) 0.054(2) 0.036(2) 0.0076(19)
C414 0.106(3) 0.055(2) 0.058(2) 0.0364(17) 0.044(2) 0.026(2)
C415 0.091(3) 0.0530(19) 0.0333(14) 0.0200(14) 0.0142(16) 0.0231(18)
C416 0.0538(17) 0.0480(16) 0.0296(13) 0.0147(12) 0.0103(12) 0.0149(13)
C421 0.0308(13) 0.0387(14) 0.0352(13) 0.0179(11) 0.0085(11) 0.0087(11)
C422 0.0413(15) 0.0487(16) 0.0386(14) 0.0168(13) 0.0140(12) 0.0157(13)
C423 0.0364(15) 0.061(2) 0.069(2) 0.0321(17) 0.0212(15) 0.0191(14)
C424 0.0293(15) 0.079(2) 0.080(2) 0.038(2) 0.0022(16) 0.0138(15)
C425 0.0415(17) 0.073(2) 0.0524(18) 0.0178(17) -0.0063(15) 0.0076(16)
C426 0.0359(14) 0.0506(17) 0.0396(14) 0.0125(13) 0.0041(12) 0.0070(12)

loop_
_atom_type_symbol
_atom_type_description
_atom_type_scat_dispersion_real
_atom_type_scat_dispersion_imag
_atom_type_scat_source
C C 0.0033 0.0016 'International Tables Vol C Tables 4.2.6.8 and 6.1.1.4'
H H 0.0000 0.0000 'International Tables Vol C Tables 4.2.6.8 and 6.1.1.4'
N N 0.0061 0.0033 'International Tables Vol C Tables 4.2.6.8 and 6.1.1.4'
O O 0.0106 0.0060 'International Tables Vol C Tables 4.2.6.8 and 6.1.1.4'
P P 0.1023 0.0942 'International Tables Vol C Tables 4.2.6.8 and 6.1.1.4'
Ru Ru -1.2594 0.8363 'International Tables Vol C Tables 4.2.6.8 and 6.1.1.4'

loop_
_geom_angle_atom_site_label_1
_geom_angle_atom_site_label_2
_geom_angle_atom_site_label_3
_geom_angle
N2 Ru1 C1 177.62(9)
N2 Ru1 N1 79.11(8)
C1 Ru1 N1 99.67(9)
N2 Ru1 O1 75.56(7)
C1 Ru1 O1 105.67(8)
N1 Ru1 O1 154.66(7)
N2 Ru1 P1 92.22(6)
C1 Ru1 P1 89.87(7)
N1 Ru1 P1 92.43(6)
O1 Ru1 P1 88.14(5)
N2 Ru1 P2 97.35(6)
C1 Ru1 P2 80.60(7)
N1 Ru1 P2 91.17(6)
O1 Ru1 P2 92.47(5)
P1 Ru1 P2 170.26(2)
N5 Ru2 C8 176.84(9)
N5 Ru2 N4 79.26(9)
C8 Ru2 N4 102.99(9)
N5 Ru2 O2 76.67(8)
C8 Ru2 O2 101.07(8)
N4 Ru2 O2 155.93(7)
N5 Ru2 P4 89.87(6)
C8 Ru2 P4 92.29(7)
N4 Ru2 P4 91.00(6)
O2 Ru2 P4 88.46(5)
N5 Ru2 P3 94.73(6)
C8 Ru2 P3 83.08(7)
N4 Ru2 P3 90.80(6)
O2 Ru2 P3 91.65(5)
P4 Ru2 P3 175.31(2)
C111 P1 C101 105.28(12)
C111 P1 C121 101.53(12)
C101 P1 C121 102.46(13)
C111 P1 Ru1 110.24(9)
C101 P1 Ru1 117.98(9)
C121 P1 Ru1 117.48(10)
C221 P2 C201 106.76(12)
C221 P2 C211 100.74(12)
C201 P2 C211 101.15(12)
C221 P2 Ru1 112.86(9)
C201 P2 Ru1 110.06(8)
C211 P2 Ru1 123.60(8)
C301 P3 C311 103.47(13)
C301 P3 C321 97.50(12)
C311 P3 C321 104.92(13)
C301 P3 Ru2 117.97(9)
C311 P3 Ru2 110.35(9)
C321 P3 Ru2 120.48(9)
C401 P4 C421 100.17(12)
C401 P4 C411 105.87(12)
C421 P4 C411 99.83(12)
C401 P4 Ru2 112.16(8)
C421 P4 Ru2 121.84(9)
C411 P4 Ru2 114.82(8)
C15 O1 Ru1 109.48(15)
C28 O2 Ru2 108.65(17)
C03 O3 C02 109.1(9)
C9 N1 C13 117.9(2)
C9 N1 Ru1 129.89(17)
C13 N1 Ru1 112.17(16)
C14 N2 N3 121.4(2)
C14 N2 Ru1 118.47(17)
N3 N2 Ru1 120.16(15)
C15 N3 N2 108.39(19)
C22 N4 C26 118.0(2)
C22 N4 Ru2 130.08(18)
C26 N4 Ru2 111.91(17)
C27 N5 N6 122.4(2)
C27 N5 Ru2 118.49(18)
N6 N5 Ru2 119.07(16)
C28 N6 N5 108.15(19)
C2 C1 Ru1 171.0(2)
C1 C2 C3 169.9(3)
C01 C02 O3 99.2(15)
C4 C3 C2 175.3(3)
O3 C03 C04 113.5(9)
C3 C4 C5 178.0(3)
C6 C5 C4 179.0(3)
C5 C6 C7 179.3(3)
C8 C7 C6 175.9(3)
C7 C8 Ru2 173.0(2)
N1 C9 C10 122.4(3)
C11 C10 C9 120.0(3)
C10 C11 C12 118.5(3)
C13 C12 C11 119.9(3)
N1 C13 C12 121.3(2)
N1 C13 C14 115.7(2)
C12 C13 C14 123.0(2)
N2 C14 C13 114.5(2)
O1 C15 N3 126.4(2)
O1 C15 C16 116.6(2)
N3 C15 C16 117.1(2)
C21 C16 C17 118.8(3)
C21 C16 C15 119.6(3)
C17 C16 C15 121.7(3)
C18 C17 C16 120.4(3)
C19 C18 C17 119.8(3)
C18 C19 C20 120.8(3)
C19 C20 C21 119.5(4)
C20 C21 C16 120.7(3)
N4 C22 C23 122.9(3)
C24 C23 C22 118.9(3)
C25 C24 C23 119.3(3)
C24 C25 C26 120.2(3)
N4 C26 C25 120.7(3)
N4 C26 C27 115.6(2)
C25 C26 C27 123.7(3)
N5 C27 C26 114.7(2)
O2 C28 N6 127.4(2)
O2 C28 C29 115.8(2)
N6 C28 C29 116.8(2)
C34 C29 C30 119.3(3)
C34 C29 C28 119.6(2)
C30 C29 C28 121.1(3)
C31 C30 C29 119.2(3)
C32 C31 C30 120.5(3)
C31 C32 C33 120.7(4)
C32 C33 C34 119.4(4)
C29 C34 C33 120.9(3)
C106 C101 C102 118.7(3)
C106 C101 P1 123.2(2)
C102 C101 P1 118.0(2)
C103 C102 C101 120.3(3)
C104 C103 C102 120.0(3)
C105 C104 C103 120.4(3)
C104 C105 C106 120.2(3)
C105 C106 C101 120.5(3)
C116 C111 C112 118.2(2)
C116 C111 P1 121.3(2)
C112 C111 P1 119.6(2)
C113 C112 C111 120.5(3)
C114 C113 C112 120.1(3)
C115 C114 C113 119.9(3)
C114 C115 C116 120.6(3)
C115 C116 C111 120.7(3)
C126 C121 C122 118.5(3)
C126 C121 P1 121.1(2)
C122 C121 P1 120.2(3)
C123 C122 C121 120.9(4)
C124 C123 C122 120.2(5)
C123 C124 C125 120.3(4)
C124 C125 C126 120.4(5)
C121 C126 C125 119.7(4)
C206 C201 C202 118.3(3)
C206 C201 P2 122.6(2)
C202 C201 P2 118.4(2)
C203 C202 C201 120.2(3)
C204 C203 C202 120.7(3)
C205 C204 C203 119.5(3)
C204 C205 C206 120.9(3)
C201 C206 C205 120.5(3)
C216 C211 C212 117.2(3)
C216 C211 P2 122.7(2)
C212 C211 P2 120.1(2)
C213 C212 C211 121.5(3)
C214 C213 C212 120.3(3)
C215 C214 C213 119.1(3)
C214 C215 C216 120.6(3)
C211 C216 C215 121.3(3)
C226 C221 C222 118.6(3)
C226 C221 P2 118.0(2)
C222 C221 P2 123.4(2)
C223 C222 C221 120.6(3)
C224 C223 C222 120.0(3)
C225 C224 C223 119.8(3)
C224 C225 C226 120.6(3)
C221 C226 C225 120.3(3)
C302 C301 C306 118.3(3)
C302 C301 P3 122.6(2)
C306 C301 P3 119.0(2)
C301 C302 C303 120.5(3)
C304 C303 C302 120.4(3)
C303 C304 C305 119.8(3)
C304 C305 C306 120.1(3)
C305 C306 C301 120.9(3)
C316 C311 C312 118.8(3)
C316 C311 P3 121.1(3)
C312 C311 P3 119.6(3)
C313 C312 C311 120.0(4)
C314 C313 C312 121.1(5)
C313 C314 C315 120.3(5)
C314 C315 C316 119.8(5)
C311 C316 C315 119.8(4)
C322 C321 C326 117.5(3)
C322 C321 P3 117.0(2)
C326 C321 P3 124.9(2)
C321 C322 C323 122.1(3)
C324 C323 C322 120.3(4)
C323 C324 C325 118.9(4)
C324 C325 C326 121.3(4)
C321 C326 C325 120.0(4)
C402 C401 C406 118.5(3)
C402 C401 P4 125.9(2)
C406 C401 P4 115.6(2)
C401 C402 C403 120.0(3)
C404 C403 C402 121.0(3)
C403 C404 C405 119.5(3)
C404 C405 C406 120.0(3)
C405 C406 C401 120.9(3)
C412 C411 C416 117.4(3)
C412 C411 P4 120.8(2)
C416 C411 P4 121.8(2)
C411 C412 C413 120.9(3)
C414 C413 C412 120.5(3)
C413 C414 C415 119.6(3)
C414 C415 C416 120.4(3)
C415 C416 C411 121.0(3)
C426 C421 C422 119.0(2)
C426 C421 P4 121.3(2)
C422 C421 P4 119.65(19)
C423 C422 C421 120.4(3)
C424 C423 C422 120.0(3)
C423 C424 C425 120.4(3)
C424 C425 C426 120.0(3)
C421 C426 C425 120.1(3)

loop_
_geom_bond_atom_site_label_1
_geom_bond_atom_site_label_2
_geom_bond_distance
Ru1 N2 1.9954(19)
Ru1 C1 2.023(2)
Ru1 N1 2.067(2)
Ru1 O1 2.1472(17)
Ru1 P1 2.3473(7)
Ru1 P2 2.3892(7)
Ru2 N5 1.9922(19)
Ru2 C8 2.023(2)
Ru2 N4 2.072(2)
Ru2 O2 2.1247(17)
Ru2 P4 2.3664(7)
Ru2 P3 2.3749(7)
P1 C111 1.823(3)
P1 C101 1.826(3)
P1 C121 1.830(3)
P2 C221 1.830(3)
P2 C201 1.835(3)
P2 C211 1.850(3)
P3 C301 1.826(3)
P3 C311 1.827(3)
P3 C321 1.848(3)
P4 C401 1.836(3)
P4 C421 1.840(2)
P4 C411 1.849(3)
O1 C15 1.281(3)
O2 C28 1.281(3)
O3 C03 1.346(9)
O3 C02 1.585(14)
N1 C9 1.340(3)
N1 C13 1.375(3)
N2 C14 1.295(3)
N2 N3 1.384(3)
N3 C15 1.329(3)
N4 C22 1.342(3)
N4 C26 1.377(3)
N5 C27 1.293(3)
N5 N6 1.386(3)
N6 C28 1.329(3)
C1 C2 1.224(3)
C01 C02 1.376(17)
C2 C3 1.363(3)
C3 C4 1.217(4)
C03 C04 1.425(11)
C4 C5 1.364(4)
C5 C6 1.217(3)
C6 C7 1.364(3)
C7 C8 1.231(3)
C9 C10 1.376(4)
C10 C11 1.372(4)
C11 C12 1.380(4)
C12 C13 1.379(4)
C13 C14 1.453(4)
C15 C16 1.487(3)
C16 C21 1.383(4)
C16 C17 1.391(4)
C17 C18 1.379(4)
C18 C19 1.369(5)
C19 C20 1.374(6)
C20 C21 1.381(4)
C22 C23 1.385(4)
C23 C24 1.374(5)
C24 C25 1.371(5)
C25 C26 1.389(4)
C26 C27 1.456(4)
C28 C29 1.501(4)
C29 C34 1.378(4)
C29 C30 1.393(4)
C30 C31 1.392(5)
C31 C32 1.367(6)
C32 C33 1.370(5)
C33 C34 1.386(4)
C101 C106 1.387(4)
C101 C102 1.393(4)
C102 C103 1.385(4)
C103 C104 1.376(5)
C104 C105 1.368(5)
C105 C106 1.383(5)
C111 C116 1.389(4)
C111 C112 1.398(4)
C112 C113 1.384(4)
C113 C114 1.379(5)
C114 C115 1.366(5)
C115 C116 1.380(4)
C121 C126 1.381(5)
C121 C122 1.386(5)
C122 C123 1.377(5)
C123 C124 1.348(7)
C124 C125 1.368(7)
C125 C126 1.389(5)
C201 C206 1.382(4)
C201 C202 1.391(4)
C202 C203 1.389(4)
C203 C204 1.367(5)
C204 C205 1.361(5)
C205 C206 1.387(4)
C211 C216 1.367(4)
C211 C212 1.386(4)
C212 C213 1.382(5)
C213 C214 1.365(5)
C214 C215 1.361(4)
C215 C216 1.390(4)
C221 C226 1.374(4)
C221 C222 1.395(4)
C222 C223 1.379(5)
C223 C224 1.372(5)
C224 C225 1.370(5)
C225 C226 1.384(4)
C301 C302 1.375(4)
C301 C306 1.394(4)
C302 C303 1.387(4)
C303 C304 1.368(5)
C304 C305 1.371(5)
C305 C306 1.373(4)
C311 C316 1.385(5)
C311 C312 1.387(5)
C312 C313 1.377(5)
C313 C314 1.354(8)
C314 C315 1.360(8)
C315 C316 1.406(5)
C321 C322 1.367(4)
C321 C326 1.386(4)
C322 C323 1.385(4)
C323 C324 1.358(6)
C324 C325 1.361(6)
C325 C326 1.396(5)
C401 C402 1.386(4)
C401 C406 1.387(4)
C402 C403 1.390(4)
C403 C404 1.363(5)
C404 C405 1.380(5)
C405 C406 1.383(4)
C411 C412 1.385(4)
C411 C416 1.392(4)
C412 C413 1.386(4)
C413 C414 1.364(5)
C414 C415 1.366(5)
C415 C416 1.385(4)
C421 C426 1.384(4)
C421 C422 1.393(4)
C422 C423 1.384(4)
C423 C424 1.372(5)
C424 C425 1.375(5)
C425 C426 1.394(4)
